data_7059205
loop_
_publ_author_name
'Chkirate, Karim'
'Karrouchi, Khalid'
'Dege, Necmi'
'Kheira Sebbar, Nada'
'Ejjoummany, Abdelaziz'
'Radi, Smaail'
'Adarsh, N. N.'
'Talbaoui, Ahmed'
'Ferbinteanu, Marilena'
'Essassi, El Mokhtar'
'Garcia, Yann'

_publ_section_title
;
 Co(ii) and Zn(ii) pyrazolyl-benzimidazole complexes with remarkable
 antibacterial activity
;
_journal_issue 6
_journal_name_full 'New Journal of Chemistry'
_journal_page_first 2210
_journal_page_last 2221
_journal_paper_doi 10.1039/C9NJ05913J
_journal_volume 44
_journal_year 2020
_chemical_formula_sum 'C16 H20 Cl2 Co N4'
_chemical_formula_weight 398.19
_space_group_crystal_system monoclinic
_space_group_IT_number 14
_space_group_name_Hall '-P 2ybc'
_space_group_name_H-M_alt 'P 1 21/c 1'
_atom_sites_solution_hydrogens geom
_audit_creation_method SHELXL-2018/3
_audit_update_record
;
2019-02-01 deposited with the CCDC.	2020-01-02 downloaded from the CCDC.
;
_cell_angle_alpha 90
_cell_angle_beta 90.076(6)
_cell_angle_gamma 90
_cell_formula_units_Z 4
_cell_length_a 10.6315(8)
_cell_length_b 9.9746(5)
_cell_length_c 16.8984(13)
_cell_measurement_reflns_used 20847
_cell_measurement_temperature 296(2)
_cell_measurement_theta_max 29.79
_cell_measurement_theta_min 1.92
_cell_volume 1792.0(2)
_computing_structure_refinement 'SHELXL-2018/3 (Sheldrick, 2018)'
_diffrn_ambient_temperature 296(2)
_diffrn_detector 'image plate (34 cm diameter)'
_diffrn_detector_area_resol_mean 6.67
_diffrn_detector_type STOE
_diffrn_measured_fraction_theta_full 1.000
_diffrn_measured_fraction_theta_max 1.000
_diffrn_measurement_details ' 212 frames, detector distance = 80 mm'
_diffrn_measurement_device '2-circle goniometer'
_diffrn_measurement_device_type 'STOE IPDS 2'
_diffrn_measurement_method 'rotation method'
_diffrn_radiation_collimation '0.8 mm diameter, multiple pinhole'
_diffrn_radiation_monochromator 'plane graphite'
_diffrn_radiation_polarisn_norm 0
_diffrn_radiation_type 'Mo K\a'
_diffrn_radiation_wavelength 0.71073
_diffrn_reflns_av_R_equivalents 0.0735
_diffrn_reflns_av_unetI/netI 0.0709
_diffrn_reflns_Laue_measured_fraction_full 1.000
_diffrn_reflns_Laue_measured_fraction_max 1.000
_diffrn_reflns_limit_h_max 13
_diffrn_reflns_limit_h_min -12
_diffrn_reflns_limit_k_max 10
_diffrn_reflns_limit_k_min -12
_diffrn_reflns_limit_l_max 20
_diffrn_reflns_limit_l_min -20
_diffrn_reflns_number 14397
_diffrn_reflns_point_group_measured_fraction_full 1.000
_diffrn_reflns_point_group_measured_fraction_max 1.000
_diffrn_reflns_theta_full 25.242
_diffrn_reflns_theta_max 25.998
_diffrn_reflns_theta_min 1.916
_diffrn_source 'sealed X-ray tube, 12 x 0.4 mm long-fine focus'
_diffrn_source_current 45
_diffrn_source_power 2.25
_diffrn_source_voltage 50
_exptl_absorpt_coefficient_mu 1.259
_exptl_absorpt_correction_T_max 0.7828
_exptl_absorpt_correction_T_min 0.6551
_exptl_absorpt_correction_type integration
_exptl_absorpt_process_details '(X-RED32; Stoe & Cie, 2002)'
_exptl_crystal_colour blue
_exptl_crystal_density_diffrn 1.476
_exptl_crystal_description prism
_exptl_crystal_F_000 820
_exptl_crystal_size_max 0.720
_exptl_crystal_size_mid 0.443
_exptl_crystal_size_min 0.290
_refine_diff_density_max 0.290
_refine_diff_density_min -0.198
_refine_diff_density_rms 0.049
_refine_ls_extinction_method none
_refine_ls_goodness_of_fit_ref 0.874
_refine_ls_hydrogen_treatment constr
_refine_ls_matrix_type full
_refine_ls_number_parameters 210
_refine_ls_number_reflns 3522
_refine_ls_number_restraints 0
_refine_ls_restrained_S_all 0.874
_refine_ls_R_factor_all 0.0889
_refine_ls_R_factor_gt 0.0397
_refine_ls_shift/su_max 0.001
_refine_ls_shift/su_mean 0.000
_refine_ls_structure_factor_coef Fsqd
_refine_ls_weighting_details 'w=1/[\s^2^(Fo^2^)+(0.0313P)^2^] where P=(Fo^2^+2Fc^2^)/3'
_refine_ls_weighting_scheme calc
_refine_ls_wR_factor_gt 0.0712
_refine_ls_wR_factor_ref 0.0808
_reflns_Friedel_coverage 0.000
_reflns_number_gt 2061
_reflns_number_total 3522
_reflns_threshold_expression 'I > 2\s(I)'
_cod_data_source_file c9nj05913j2.cif
_cod_data_source_block shelx
_cod_depositor_comments
;Adding full bibliography for 7059205--7059207.cif.

 Adding full bibliography for 7059205--7059207.cif.
;
_cod_original_sg_symbol_H-M 'P 21/c'
_cod_database_code 7059205
_shelx_shelxl_version_number 2018/3
_shelx_space_group_comment
;
The symmetry employed for this shelxl refinement is uniquely defined
by the following loop, which should always be used as a source of
symmetry information in preference to the above space-group names.
They are only intended as comments.
;
_publcif_funding_html
;
;

loop_
_space_group_symop_operation_xyz
'x, y, z'
'-x, y+1/2, -z+1/2'
'-x, -y, -z'
'x, -y-1/2, z-1/2'

loop_
_atom_site_label
_atom_site_type_symbol
_atom_site_fract_x
_atom_site_fract_y
_atom_site_fract_z
_atom_site_U_iso_or_equiv
_atom_site_adp_type
_atom_site_occupancy
_atom_site_site_symmetry_order
_atom_site_calc_flag
_atom_site_refinement_flags_posn
_atom_site_refinement_flags_adp
Co1 Co 0.69050(5) 0.51938(5) 0.65114(2) 0.05388(15) Uani 1 1 d . .
Cl1 Cl 0.55769(9) 0.36197(10) 0.69692(5) 0.0687(3) Uani 1 1 d . .
Cl2 Cl 0.82518(10) 0.58508(11) 0.74457(5) 0.0758(3) Uani 1 1 d . .
N3 N 0.7739(2) 0.4648(3) 0.54980(13) 0.0514(7) Uani 1 1 d . .
N4 N 0.8393(2) 0.4738(3) 0.42519(13) 0.0519(7) Uani 1 1 d . .
N2 N 0.5910(3) 0.6647(3) 0.59721(15) 0.0556(7) Uani 1 1 d . .
N1 N 0.4946(3) 0.7357(3) 0.62871(14) 0.0569(7) Uani 1 1 d . .
H1 H 0.475827 0.735377 0.678201 0.068 Uiso 1 1 calc R U
C6 C 0.7625(3) 0.5264(3) 0.48053(16) 0.0507(8) Uani 1 1 d . .
C12 C 0.9056(3) 0.3694(3) 0.46058(17) 0.0506(8) Uani 1 1 d . .
C4 C 0.5865(3) 0.6914(3) 0.52004(17) 0.0525(8) Uani 1 1 d . .
C7 C 0.8640(3) 0.3651(3) 0.53841(17) 0.0502(8) Uani 1 1 d . .
C2 C 0.4317(3) 0.8065(4) 0.57397(19) 0.0573(9) Uani 1 1 d . .
C14 C 0.7677(3) 0.4611(3) 0.28457(16) 0.0553(9) Uani 1 1 d . .
H14A H 0.681890 0.469309 0.303316 0.066 Uiso 1 1 calc R U
H14B H 0.786731 0.366499 0.278812 0.066 Uiso 1 1 calc R U
C13 C 0.8563(3) 0.5229(4) 0.34400(15) 0.0559(9) Uani 1 1 d . .
H13A H 0.942049 0.504946 0.327642 0.067 Uiso 1 1 calc R U
H13B H 0.844496 0.619355 0.343640 0.067 Uiso 1 1 calc R U
C8 C 0.9122(4) 0.2707(3) 0.59068(19) 0.0600(9) Uani 1 1 d . .
H8 H 0.886589 0.268005 0.643260 0.072 Uiso 1 1 calc R U
C3 C 0.4882(4) 0.7779(4) 0.50359(18) 0.0613(10) Uani 1 1 d . .
H3 H 0.465140 0.810292 0.454054 0.074 Uiso 1 1 calc R U
C11 C 0.9939(4) 0.2810(4) 0.4315(2) 0.0636(10) Uani 1 1 d . .
H11 H 1.021548 0.284991 0.379385 0.076 Uiso 1 1 calc R U
C5 C 0.6780(3) 0.6399(4) 0.46057(18) 0.0638(10) Uani 1 1 d . .
H5A H 0.630227 0.613970 0.414091 0.077 Uiso 1 1 calc R U
H5B H 0.730937 0.714655 0.445078 0.077 Uiso 1 1 calc R U
C15 C 0.7802(4) 0.5302(4) 0.20500(18) 0.0692(10) Uani 1 1 d . .
H15A H 0.768703 0.625922 0.212206 0.083 Uiso 1 1 calc R U
H15B H 0.864677 0.516013 0.184995 0.083 Uiso 1 1 calc R U
C10 C 1.0388(4) 0.1869(4) 0.4834(2) 0.0700(10) Uani 1 1 d . .
H10 H 1.097600 0.124719 0.465848 0.084 Uiso 1 1 calc R U
C9 C 0.9988(4) 0.1819(4) 0.5618(2) 0.0675(10) Uani 1 1 d . .
H9 H 1.031685 0.116632 0.595224 0.081 Uiso 1 1 calc R U
C1 C 0.3244(4) 0.8957(4) 0.5941(2) 0.0753(11) Uani 1 1 d . .
H1A H 0.282258 0.861858 0.640150 0.113 Uiso 1 1 calc R U
H1B H 0.266440 0.898489 0.550472 0.113 Uiso 1 1 calc R U
H1C H 0.355067 0.984484 0.604589 0.113 Uiso 1 1 calc R U
C16 C 0.6865(4) 0.4805(4) 0.1443(2) 0.0747(10) Uani 1 1 d . .
H16A H 0.691593 0.535041 0.097629 0.112 Uiso 1 1 calc R U
H16B H 0.603141 0.485655 0.165818 0.112 Uiso 1 1 calc R U
H16C H 0.705375 0.389099 0.130961 0.112 Uiso 1 1 calc R U

loop_
_atom_site_aniso_label
_atom_site_aniso_U_11
_atom_site_aniso_U_22
_atom_site_aniso_U_33
_atom_site_aniso_U_23
_atom_site_aniso_U_13
_atom_site_aniso_U_12
Co1 0.0554(3) 0.0652(3) 0.0411(2) 0.0024(2) 0.00219(18) 0.0012(3)
Cl1 0.0717(7) 0.0822(7) 0.0522(5) 0.0081(4) 0.0018(4) -0.0126(5)
Cl2 0.0742(7) 0.1006(8) 0.0525(5) 0.0034(5) -0.0068(4) -0.0171(6)
N3 0.0504(17) 0.0617(17) 0.0422(13) -0.0016(12) 0.0022(11) -0.0019(15)
N4 0.0486(17) 0.0645(18) 0.0425(13) -0.0023(13) 0.0040(12) 0.0014(15)
N2 0.0549(19) 0.0647(19) 0.0472(15) -0.0006(13) 0.0037(13) 0.0056(15)
N1 0.064(2) 0.0633(19) 0.0433(14) -0.0011(13) 0.0086(14) 0.0034(16)
C6 0.046(2) 0.064(2) 0.0418(16) -0.0044(16) 0.0044(14) -0.0062(18)
C12 0.049(2) 0.054(2) 0.0487(18) -0.0035(15) 0.0017(15) -0.0053(18)
C4 0.051(2) 0.062(2) 0.0451(17) 0.0005(15) 0.0014(15) 0.0015(18)
C7 0.048(2) 0.054(2) 0.0481(18) -0.0037(16) 0.0018(15) -0.0061(18)
C2 0.057(2) 0.061(2) 0.0537(19) -0.0066(17) -0.0017(17) 0.0004(19)
C14 0.056(2) 0.059(2) 0.0506(17) 0.0004(16) 0.0034(15) -0.0025(18)
C13 0.054(2) 0.072(2) 0.0423(16) -0.0012(16) 0.0058(14) -0.0025(19)
C8 0.065(3) 0.060(2) 0.0544(19) 0.0027(17) 0.0017(18) -0.010(2)
C3 0.062(3) 0.077(3) 0.0449(16) -0.0031(17) -0.0051(16) 0.013(2)
C11 0.066(3) 0.063(2) 0.062(2) -0.0034(19) 0.0058(19) -0.002(2)
C5 0.059(3) 0.086(3) 0.0464(18) 0.0065(17) 0.0058(16) 0.017(2)
C15 0.086(3) 0.070(2) 0.0512(18) -0.0004(18) -0.0030(18) -0.007(2)
C10 0.070(3) 0.060(2) 0.079(3) -0.008(2) 0.007(2) 0.007(2)
C9 0.067(3) 0.058(2) 0.078(3) 0.0052(19) 0.000(2) 0.003(2)
C1 0.067(3) 0.086(3) 0.072(2) -0.009(2) 0.001(2) 0.017(2)
C16 0.079(3) 0.080(3) 0.065(2) -0.002(2) -0.0100(19) 0.006(2)

loop_
_atom_type_symbol
_atom_type_description
_atom_type_scat_dispersion_real
_atom_type_scat_dispersion_imag
_atom_type_scat_source
C C 0.0033 0.0016 'International Tables Vol C Tables 4.2.6.8 and 6.1.1.4'
H H 0.0000 0.0000 'International Tables Vol C Tables 4.2.6.8 and 6.1.1.4'
Cl Cl 0.1484 0.1585 'International Tables Vol C Tables 4.2.6.8 and 6.1.1.4'
Co Co 0.3494 0.9721 'International Tables Vol C Tables 4.2.6.8 and 6.1.1.4'
N N 0.0061 0.0033 'International Tables Vol C Tables 4.2.6.8 and 6.1.1.4'

loop_
_geom_angle_atom_site_label_1
_geom_angle_atom_site_label_2
_geom_angle_atom_site_label_3
_geom_angle
N3 Co1 N2 92.38(11)
N3 Co1 Cl2 113.62(8)
N2 Co1 Cl2 116.49(8)
N3 Co1 Cl1 112.51(8)
N2 Co1 Cl1 109.18(9)
Cl2 Co1 Cl1 111.38(4)
C6 N3 C7 105.7(3)
C6 N3 Co1 126.0(2)
C7 N3 Co1 128.0(2)
C6 N4 C12 107.4(3)
C6 N4 C13 126.4(3)
C12 N4 C13 126.1(3)
C4 N2 N1 104.7(3)
C4 N2 Co1 127.3(2)
N1 N2 Co1 126.58(19)
C2 N1 N2 112.4(2)
C2 N1 H1 123.8
N2 N1 H1 123.8
N3 C6 N4 112.2(3)
N3 C6 C5 127.4(3)
N4 C6 C5 120.4(3)
C11 C12 C7 122.3(3)
C11 C12 N4 132.0(3)
C7 C12 N4 105.6(3)
N2 C4 C3 110.3(3)
N2 C4 C5 124.7(3)
C3 C4 C5 124.9(3)
C8 C7 C12 120.4(3)
C8 C7 N3 130.4(3)
C12 C7 N3 109.1(3)
N1 C2 C3 105.7(3)
N1 C2 C1 122.7(3)
C3 C2 C1 131.6(3)
C13 C14 C15 110.4(3)
C13 C14 H14A 109.6
C15 C14 H14A 109.6
C13 C14 H14B 109.6
C15 C14 H14B 109.6
H14A C14 H14B 108.1
N4 C13 C14 114.1(3)
N4 C13 H13A 108.7
C14 C13 H13A 108.7
N4 C13 H13B 108.7
C14 C13 H13B 108.7
H13A C13 H13B 107.6
C9 C8 C7 117.4(3)
C9 C8 H8 121.3
C7 C8 H8 121.3
C2 C3 C4 106.8(3)
C2 C3 H3 126.6
C4 C3 H3 126.6
C10 C11 C12 116.5(3)
C10 C11 H11 121.7
C12 C11 H11 121.7
C6 C5 C4 120.3(3)
C6 C5 H5A 107.2
C4 C5 H5A 107.2
C6 C5 H5B 107.2
C4 C5 H5B 107.2
H5A C5 H5B 106.9
C16 C15 C14 113.2(3)
C16 C15 H15A 108.9
C14 C15 H15A 108.9
C16 C15 H15B 108.9
C14 C15 H15B 108.9
H15A C15 H15B 107.8
C11 C10 C9 121.8(4)
C11 C10 H10 119.1
C9 C10 H10 119.1
C8 C9 C10 121.5(3)
C8 C9 H9 119.3
C10 C9 H9 119.2
C2 C1 H1A 109.5
C2 C1 H1B 109.5
H1A C1 H1B 109.5
C2 C1 H1C 109.5
H1A C1 H1C 109.5
H1B C1 H1C 109.5
C15 C16 H16A 109.5
C15 C16 H16B 109.5
H16A C16 H16B 109.5
C15 C16 H16C 109.5
H16A C16 H16C 109.5
H16B C16 H16C 109.5

loop_
_geom_bond_atom_site_label_1
_geom_bond_atom_site_label_2
_geom_bond_distance
Co1 N3 2.005(2)
Co1 N2 2.012(3)
Co1 Cl2 2.2286(10)
Co1 Cl1 2.2495(10)
N3 C6 1.327(4)
N3 C7 1.395(4)
N4 C6 1.349(4)
N4 C12 1.391(4)
N4 C13 1.468(4)
N2 C4 1.332(4)
N2 N1 1.355(4)
N1 C2 1.342(4)
N1 H1 0.8600
C6 C5 1.485(4)
C12 C11 1.379(5)
C12 C7 1.389(4)
C4 C3 1.383(5)
C4 C5 1.491(4)
C7 C8 1.388(4)
C2 C3 1.364(4)
C2 C1 1.487(5)
C14 C13 1.507(4)
C14 C15 1.517(4)
C14 H14A 0.9700
C14 H14B 0.9700
C13 H13A 0.9700
C13 H13B 0.9700
C8 C9 1.369(5)
C8 H8 0.9300
C3 H3 0.9300
C11 C10 1.370(5)
C11 H11 0.9300
C5 H5A 0.9700
C5 H5B 0.9700
C15 C16 1.513(4)
C15 H15A 0.9700
C15 H15B 0.9700
C10 C9 1.392(5)
C10 H10 0.9300
C9 H9 0.9300
C1 H1A 0.9600
C1 H1B 0.9600
C1 H1C 0.9600
C16 H16A 0.9600
C16 H16B 0.9600
C16 H16C 0.9600

loop_
_geom_hbond_atom_site_label_D
_geom_hbond_atom_site_label_H
_geom_hbond_atom_site_label_A
_geom_hbond_distance_DH
_geom_hbond_distance_HA
_geom_hbond_distance_DA
_geom_hbond_angle_DHA
_geom_hbond_site_symmetry_A
_geom_hbond_publ_flag
N1 H1 Cl1 0.86 2.49 3.253(3) 149.0 2_656 yes
C13 H13A Cl2 0.97 2.90 3.858(3) 168.3 3_766 yes
C11 H11 Cl2 0.93 2.95 3.789(4) 150.0 3_766 yes
C5 H5A Cl1 0.97 2.75 3.653(3) 155.3 3_666 yes
